data_2223110
loop_
_publ_author_name
'Shang, Shao-Ming'
'Ren, Chun-Xia'
'Wang, Xin'
'Lu, Lu-De'
'Yang, Xu-Jie'

_publ_section_title
;
 1,4-Bis(4,5-dihydro-1<i>H</i>-imidazol-2-yl)benzene--4-aminobenzenesulfonic
 acid--water (1/2/2)
;
_journal_coeditor_code HK2751
_journal_issue 9
_journal_name_full 'Acta Crystallographica Section E'
_journal_page_first o2221
_journal_page_last o2222
_journal_paper_doi 10.1107/S1600536809032504
_journal_volume 65
_journal_year 2009
_chemical_formula_iupac 'C12 H14 N4, 2C6 H7 N O3 S, 2H2 O'
_chemical_formula_moiety 'C12 H14 N4, 2(C6 H7 N O3 S), 2(H2 O)'
_chemical_formula_sum 'C24 H32 N6 O8 S2'
_chemical_formula_weight 596.70
_chemical_name_systematic
;
1,4-Bis(4,5-dihydro-1<i>H</i>-imidazol-2-yl)benzene--4-aminobenzenesulfonic
acid--water (1/2/2)
;
_space_group_IT_number 61
_symmetry_cell_setting orthorhombic
_symmetry_space_group_name_Hall '-P 2ac 2ab'
_symmetry_space_group_name_H-M 'P b c a'
_atom_sites_solution_hydrogens geom
_atom_sites_solution_primary direct
_atom_sites_solution_secondary difmap
_audit_creation_method SHELXL-97
_cell_angle_alpha 90.00
_cell_angle_beta 90.00
_cell_angle_gamma 90.00
_cell_formula_units_Z 4
_cell_length_a 13.6306(11)
_cell_length_b 12.6980(10)
_cell_length_c 15.5907(13)
_cell_measurement_reflns_used 3721
_cell_measurement_temperature 273(2)
_cell_measurement_theta_max 26.34
_cell_measurement_theta_min 2.55
_cell_volume 2698.5(4)
_computing_cell_refinement 'SAINT (Bruker, 1998)'
_computing_data_collection 'SMART (Bruker, 1998)'
_computing_data_reduction 'SAINT (Bruker, 1998)'
_computing_molecular_graphics 'SHELXTL (Sheldrick, 2008) and PLATON (Spek, 2009)'
_computing_publication_material 'SHELXTL (Sheldrick, 2008) and PLATON (Spek, 2009)'
_computing_structure_refinement 'SHELXTL (Sheldrick, 2008)'
_computing_structure_solution 'SHELXTL (Sheldrick, 2008)'
_diffrn_ambient_temperature 273(2)
_diffrn_measured_fraction_theta_full 0.982
_diffrn_measured_fraction_theta_max 0.982
_diffrn_measurement_device_type 'Bruker SMART CCD area-detector'
_diffrn_measurement_method '\f and \w'
_diffrn_radiation_monochromator graphite
_diffrn_radiation_source 'fine-focus sealed tube'
_diffrn_radiation_type MoK\a
_diffrn_radiation_wavelength 0.71073
_diffrn_reflns_av_R_equivalents 0.0359
_diffrn_reflns_av_sigmaI/netI 0.0278
_diffrn_reflns_limit_h_max 15
_diffrn_reflns_limit_h_min -16
_diffrn_reflns_limit_k_max 15
_diffrn_reflns_limit_k_min -15
_diffrn_reflns_limit_l_max 14
_diffrn_reflns_limit_l_min -18
_diffrn_reflns_number 11859
_diffrn_reflns_theta_full 25.05
_diffrn_reflns_theta_max 25.05
_diffrn_reflns_theta_min 2.55
_exptl_absorpt_coefficient_mu 0.258
_exptl_absorpt_correction_T_max 0.9747
_exptl_absorpt_correction_T_min 0.9624
_exptl_absorpt_correction_type multi-scan
_exptl_absorpt_process_details '(SADABS; Bruker, 1998)'
_exptl_crystal_colour yellow
_exptl_crystal_density_diffrn 1.469
_exptl_crystal_density_method 'not measured'
_exptl_crystal_description block
_exptl_crystal_F_000 1256
_exptl_crystal_size_max 0.15
_exptl_crystal_size_mid 0.12
_exptl_crystal_size_min 0.10
_refine_diff_density_max 0.446
_refine_diff_density_min -0.421
_refine_ls_extinction_coef 0.0010(5)
_refine_ls_extinction_expression Fc^*^=kFc[1+0.001xFc^2^\l^3^/sin(2\q)]^-1/4^
_refine_ls_extinction_method 'SHELXTL (Sheldrick, 2008)'
_refine_ls_goodness_of_fit_ref 1.083
_refine_ls_hydrogen_treatment refall
_refine_ls_matrix_type full
_refine_ls_number_parameters 182
_refine_ls_number_reflns 2346
_refine_ls_number_restraints 0
_refine_ls_restrained_S_all 1.083
_refine_ls_R_factor_all 0.0592
_refine_ls_R_factor_gt 0.0454
_refine_ls_shift/su_max 0.000
_refine_ls_shift/su_mean 0.000
_refine_ls_structure_factor_coef Fsqd
_refine_ls_weighting_details 'calc w=1/[\s^2^(Fo^2^)+(0.0724P)^2^+1.4974P] where P=(Fo^2^+2Fc^2^)/3'
_refine_ls_weighting_scheme calc
_refine_ls_wR_factor_gt 0.1271
_refine_ls_wR_factor_ref 0.1397
_reflns_number_gt 1856
_reflns_number_total 2346
_reflns_threshold_expression I>2\s(I)
_cod_data_source_file hk2751.cif
_cod_data_source_block I
_cod_database_code 2223110
_cod_database_fobs_code 2223110

loop_
_symmetry_equiv_pos_as_xyz
'x, y, z'
'-x+1/2, -y, z+1/2'
'-x, y+1/2, -z+1/2'
'x+1/2, -y+1/2, -z'
'-x, -y, -z'
'x-1/2, y, -z-1/2'
'x, -y-1/2, z-1/2'
'-x-1/2, y-1/2, z'

loop_
_atom_site_type_symbol
_atom_site_label
_atom_site_fract_x
_atom_site_fract_y
_atom_site_fract_z
_atom_site_U_iso_or_equiv
_atom_site_adp_type
_atom_site_calc_flag
_atom_site_refinement_flags
_atom_site_occupancy
_atom_site_disorder_assembly
_atom_site_disorder_group
S S1 0.20619(5) 0.82812(5) 0.31074(4) 0.0423(3) Uani d . 1 . .
O O1 0.29197(15) 0.8625(2) 0.26382(13) 0.0688(7) Uani d . 1 . .
O O2 0.1875(2) 0.71668(16) 0.30647(13) 0.0681(7) Uani d . 1 . .
O O3 0.12151(14) 0.88982(15) 0.28322(11) 0.0536(5) Uani d . 1 . .
H H3A 0.0729 0.8714 0.3104 0.080 Uiso calc R 1 . .
O O4 -0.06007(17) 0.8498(2) 0.36193(13) 0.0774(8) Uani d . 1 . .
H H4A -0.0646 0.8028 0.4006 0.093 Uiso d R 1 . .
H H4B -0.1105 0.8846 0.3470 0.093 Uiso d R 1 . .
N N1 0.2770(2) 0.9242(2) 0.67696(14) 0.0615(8) Uani d . 1 . .
H H1A 0.2775 0.8740 0.7140 0.074 Uiso calc R 1 . .
H H1B 0.2884 0.9878 0.6930 0.074 Uiso calc R 1 . .
N N2 0.51620(17) 0.7721(2) 0.34661(15) 0.0518(6) Uani d . 1 . .
H H1 0.5368 0.8180 0.3103 0.062 Uiso calc R 1 . .
N N3 0.46812(18) 0.70826(19) 0.46926(16) 0.0530(6) Uani d . 1 . .
C C1 0.25816(19) 0.90302(19) 0.59303(15) 0.0384(6) Uani d . 1 . .
C C2 0.2594(2) 0.98296(19) 0.53090(16) 0.0398(6) Uani d . 1 . .
H H2 0.2705 1.0522 0.5476 0.048 Uiso calc R 1 . .
C C3 0.24456(19) 0.96036(18) 0.44548(15) 0.0368(6) Uani d . 1 . .
H H3 0.2470 1.0141 0.4050 0.044 Uiso calc R 1 . .
C C4 0.22603(17) 0.85807(18) 0.41959(15) 0.0327(5) Uani d . 1 . .
C C5 0.22330(18) 0.77832(18) 0.48013(15) 0.0362(6) Uani d . 1 . .
H H5 0.2105 0.7095 0.4631 0.043 Uiso calc R 1 . .
C C6 0.2394(2) 0.80063(19) 0.56551(15) 0.0392(6) Uani d . 1 . .
H H6 0.2378 0.7463 0.6055 0.047 Uiso calc R 1 . .
C C7 0.49343(18) 0.7937(2) 0.42682(17) 0.0441(7) Uani d . 1 . .
C C8 0.4824(3) 0.6141(3) 0.4154(2) 0.0657(9) Uani d . 1 . .
H H8A 0.4241 0.5703 0.4149 0.079 Uiso calc R 1 . .
H H8B 0.5377 0.5726 0.4351 0.079 Uiso calc R 1 . .
C C9 0.5021(3) 0.6610(3) 0.3270(2) 0.0604(8) Uani d . 1 . .
H H9A 0.5604 0.6307 0.3013 0.073 Uiso calc R 1 . .
H H9B 0.4468 0.6506 0.2889 0.073 Uiso calc R 1 . .
C C10 0.49700(19) 0.8996(2) 0.46426(16) 0.0446(7) Uani d . 1 . .
C C11 0.5064(2) 0.9132(2) 0.55335(17) 0.0513(7) Uani d . 1 . .
H H11 0.5105 0.8546 0.5890 0.062 Uiso calc R 1 . .
C C12 0.4905(2) 0.9878(2) 0.41216(17) 0.0514(7) Uani d . 1 . .
H H12 0.4839 0.9796 0.3532 0.062 Uiso calc R 1 . .

loop_
_atom_site_aniso_label
_atom_site_aniso_U_11
_atom_site_aniso_U_22
_atom_site_aniso_U_33
_atom_site_aniso_U_12
_atom_site_aniso_U_13
_atom_site_aniso_U_23
S1 0.0514(5) 0.0491(4) 0.0264(4) -0.0001(3) 0.0007(3) -0.0023(3)
O1 0.0604(14) 0.1066(17) 0.0396(12) -0.0006(13) 0.0178(10) 0.0025(11)
O2 0.114(2) 0.0497(12) 0.0407(12) -0.0013(12) -0.0076(11) -0.0109(9)
O3 0.0497(12) 0.0712(13) 0.0399(10) -0.0024(10) -0.0102(9) 0.0053(9)
O4 0.0590(14) 0.128(2) 0.0449(13) 0.0017(14) -0.0103(10) 0.0270(13)
N1 0.097(2) 0.0549(15) 0.0321(12) -0.0210(14) -0.0048(12) -0.0035(10)
N2 0.0504(14) 0.0678(16) 0.0371(13) -0.0018(12) 0.0070(11) 0.0087(11)
N3 0.0438(14) 0.0646(15) 0.0507(14) -0.0019(12) 0.0108(11) 0.0103(12)
C1 0.0396(14) 0.0445(13) 0.0312(13) -0.0052(12) 0.0007(11) -0.0021(10)
C2 0.0468(16) 0.0335(12) 0.0390(14) -0.0056(11) 0.0020(11) -0.0019(10)
C3 0.0389(14) 0.0360(12) 0.0356(13) 0.0004(11) 0.0006(11) 0.0053(10)
C4 0.0317(13) 0.0359(12) 0.0304(12) 0.0021(10) 0.0005(10) 0.0013(9)
C5 0.0457(15) 0.0315(12) 0.0314(13) -0.0014(11) -0.0010(10) -0.0005(9)
C6 0.0466(15) 0.0374(12) 0.0335(13) -0.0011(12) -0.0016(12) 0.0068(10)
C7 0.0290(14) 0.0668(17) 0.0366(14) 0.0049(13) 0.0043(11) 0.0116(12)
C8 0.063(2) 0.071(2) 0.063(2) -0.0182(17) 0.0129(16) 0.0054(16)
C9 0.058(2) 0.072(2) 0.0507(18) -0.0093(16) 0.0045(15) -0.0012(15)
C10 0.0330(14) 0.0646(17) 0.0361(14) 0.0076(13) 0.0063(11) 0.0110(12)
C11 0.0509(17) 0.0654(18) 0.0377(15) 0.0104(14) 0.0065(12) 0.0146(13)
C12 0.0494(17) 0.0729(19) 0.0318(14) 0.0101(15) 0.0042(12) 0.0094(13)

loop_
_atom_type_symbol
_atom_type_description
_atom_type_scat_dispersion_real
_atom_type_scat_dispersion_imag
_atom_type_scat_source
C C 0.0033 0.0016 'International Tables Vol C Tables 4.2.6.8 and 6.1.1.4'
H H 0.0000 0.0000 'International Tables Vol C Tables 4.2.6.8 and 6.1.1.4'
N N 0.0061 0.0033 'International Tables Vol C Tables 4.2.6.8 and 6.1.1.4'
O O 0.0106 0.0060 'International Tables Vol C Tables 4.2.6.8 and 6.1.1.4'
S S 0.1246 0.1234 'International Tables Vol C Tables 4.2.6.8 and 6.1.1.4'

loop_
_geom_angle_atom_site_label_1
_geom_angle_atom_site_label_2
_geom_angle_atom_site_label_3
_geom_angle_site_symmetry_1
_geom_angle_site_symmetry_3
_geom_angle
_geom_angle_publ_flag
O2 S1 O1 . . 114.61(15) ?
O2 S1 O3 . . 111.99(14) ?
O1 S1 O3 . . 109.17(13) ?
O2 S1 C4 . . 106.51(12) ?
O1 S1 C4 . . 107.34(13) ?
O3 S1 C4 . . 106.79(11) ?
S1 O3 H3A . . 109.5 ?
H4A O4 H4B . . 120.0 ?
C1 N1 H1A . . 120.0 ?
C1 N1 H1B . . 120.0 ?
H1A N1 H1B . . 120.0 ?
C7 N2 C9 . . 111.7(2) ?
C7 N2 H1 . . 124.2 ?
C9 N2 H1 . . 124.2 ?
C7 N3 C8 . . 110.3(2) ?
N1 C1 C6 . . 121.0(2) ?
N1 C1 C2 . . 121.2(2) ?
C6 C1 C2 . . 117.7(2) ?
C3 C2 C1 . . 121.0(2) ?
C3 C2 H2 . . 119.5 ?
C1 C2 H2 . . 119.5 ?
C2 C3 C4 . . 120.3(2) ?
C2 C3 H3 . . 119.8 ?
C4 C3 H3 . . 119.8 ?
C3 C4 C5 . . 119.5(2) ?
C3 C4 S1 . . 120.81(18) ?
C5 C4 S1 . . 119.67(18) ?
C6 C5 C4 . . 120.2(2) ?
C6 C5 H5 . . 119.9 ?
C4 C5 H5 . . 119.9 ?
C5 C6 C1 . . 121.2(2) ?
C5 C6 H6 . . 119.4 ?
C1 C6 H6 . . 119.4 ?
N3 C7 N2 . . 111.6(3) ?
N3 C7 C10 . . 124.3(2) ?
N2 C7 C10 . . 124.1(2) ?
N3 C8 C9 . . 102.8(3) ?
N3 C8 H8A . . 111.2 ?
C9 C8 H8A . . 111.2 ?
N3 C8 H8B . . 111.2 ?
C9 C8 H8B . . 111.2 ?
H8A C8 H8B . . 109.1 ?
N2 C9 C8 . . 102.3(2) ?
N2 C9 H9A . . 111.3 ?
C8 C9 H9A . . 111.3 ?
N2 C9 H9B . . 111.3 ?
C8 C9 H9B . . 111.3 ?
H9A C9 H9B . . 109.2 ?
C12 C10 C11 . . 119.0(3) ?
C12 C10 C7 . . 120.4(2) ?
C11 C10 C7 . . 120.6(2) ?
C12 C11 C10 5_676 . 120.3(3) ?
C12 C11 H11 5_676 . 119.9 ?
C10 C11 H11 . . 119.9 ?
C11 C12 C10 5_676 . 120.7(3) ?
C11 C12 H12 5_676 . 119.7 ?
C10 C12 H12 . . 119.7 ?

loop_
_geom_bond_atom_site_label_1
_geom_bond_atom_site_label_2
_geom_bond_site_symmetry_2
_geom_bond_distance
_geom_bond_publ_flag
S1 O2 . 1.439(2) ?
S1 O1 . 1.447(2) ?
S1 O3 . 1.460(2) ?
S1 C4 . 1.760(2) ?
O3 H3A . 0.8200 ?
O4 H4A . 0.8501 ?
O4 H4B . 0.8501 ?
N1 C1 . 1.360(3) ?
N1 H1A . 0.8600 ?
N1 H1B . 0.8600 ?
N2 C7 . 1.317(3) ?
N2 C9 . 1.455(4) ?
N2 H1 . 0.8600 ?
N3 C7 . 1.317(3) ?
N3 C8 . 1.474(4) ?
C1 C6 . 1.393(3) ?
C1 C2 . 1.403(3) ?
C2 C3 . 1.377(3) ?
C2 H2 . 0.9300 ?
C3 C4 . 1.383(3) ?
C3 H3 . 0.9300 ?
C4 C5 . 1.385(3) ?
C5 C6 . 1.379(3) ?
C5 H5 . 0.9300 ?
C6 H6 . 0.9300 ?
C7 C10 . 1.467(4) ?
C8 C9 . 1.525(4) ?
C8 H8A . 0.9700 ?
C8 H8B . 0.9700 ?
C9 H9A . 0.9700 ?
C9 H9B . 0.9700 ?
C10 C12 . 1.387(4) ?
C10 C11 . 1.405(4) ?
C11 C12 5_676 1.368(4) ?
C11 H11 . 0.9300 ?
C12 C11 5_676 1.368(4) ?
C12 H12 . 0.9300 ?

loop_
_geom_hbond_atom_site_label_D
_geom_hbond_atom_site_label_H
_geom_hbond_atom_site_label_A
_geom_hbond_site_symmetry_A
_geom_hbond_distance_DH
_geom_hbond_distance_HA
_geom_hbond_distance_DA
_geom_hbond_angle_DHA
O3 H3A O4 . 0.82 2.00 2.809(3) 167.8
N1 H1A O2 7_576 0.86 2.22 2.960(3) 144.9
N1 H1B O3 2_575 0.86 2.43 3.200(3) 149.5
N1 H1B O1 2_575 0.86 2.46 3.170(4) 141.0
N2 H1 O3 6_656 0.86 2.07 2.897(3) 160.8
O4 H4A N3 4_466 0.85 2.08 2.760(3) 136.3
O4 H4B O1 6_556 0.85 2.20 2.817(3) 129.6
